data_7059968
loop_
_publ_author_name
'Kadari, Lingaswamy'
'Erb, William'
'Roisnel, Thierry'
'Radha Krishna, Palakodety'
'Mongin, Florence'

_publ_section_title
;
 Iodoferrocene as a partner in N-arylation of amides
;
_journal_issue 37
_journal_name_full 'New Journal of Chemistry'
_journal_page_first 15928
_journal_page_last 15941
_journal_paper_doi 10.1039/D0NJ03470C
_journal_volume 44
_journal_year 2020
_chemical_compound_source 'synthesis as described'
_chemical_formula_moiety 'C16 H22 Fe N2 O'
_chemical_formula_sum 'C16 H22 Fe N2 O'
_chemical_formula_weight 314.20
_space_group_crystal_system monoclinic
_space_group_IT_number 14
_space_group_name_Hall '-P 2ybc'
_space_group_name_H-M_alt 'P 1 21/c 1'
_atom_sites_solution_hydrogens mixed
_atom_sites_solution_primary dual
_atom_sites_solution_secondary difmap
_audit_update_record
;
2020-07-07 deposited with the CCDC.	2020-09-04 downloaded from the CCDC.
;
_cell_angle_alpha 90
_cell_angle_beta 94.122(4)
_cell_angle_gamma 90
_cell_formula_units_Z 4
_cell_length_a 12.7745(16)
_cell_length_b 11.0716(16)
_cell_length_c 10.5180(12)
_cell_measurement_reflns_used 9659
_cell_measurement_temperature 150(2)
_cell_measurement_theta_max 27.8609
_cell_measurement_theta_min 2.4370
_cell_measurement_wavelength 0.710730
_cell_volume 1483.8(3)
_computing_cell_refinement 'APEX3 (Bruker, 2015)'
_computing_data_collection 'Bruker APEX3 (Bruker, 2015)'
_computing_data_reduction 'SAINT (Bruker, 2014)'
_computing_molecular_graphics
;
   'SXGRAPH (L. Farrugia, 1999), Mercury (CSD, 2016)'
;
_computing_publication_material 'CRYSCALC (T. Roisnel, local program, 2019)'
_computing_structure_refinement 'SHELXL-2018_3 (Sheldrick, 2018)'
_computing_structure_solution 'SHELXT 2018_2 (Sheldrick, 2018)'
_diffrn_ambient_temperature 150(2)
_diffrn_detector '(CMOS) PHOTON 100'
_diffrn_detector_area_resol_mean 10.4167
_diffrn_measured_fraction_theta_full 0.994
_diffrn_measured_fraction_theta_max 0.993
_diffrn_measurement_device_type 'D8 VENTURE Bruker AXS'
_diffrn_measurement_method 'rotation images'
_diffrn_orient_matrix_UB_11 -0.0498702
_diffrn_orient_matrix_UB_12 0.0046094
_diffrn_orient_matrix_UB_13 -0.0695449
_diffrn_orient_matrix_UB_21 -0.0017853
_diffrn_orient_matrix_UB_22 -0.0901994
_diffrn_orient_matrix_UB_23 -0.0038938
_diffrn_orient_matrix_UB_31 -0.0812159
_diffrn_orient_matrix_UB_32 -0.0008477
_diffrn_orient_matrix_UB_33 0.0361674
_diffrn_radiation_monochromator 'multilayer monochromator'
_diffrn_radiation_probe x-ray
_diffrn_radiation_source 'Incoatec microfocus sealed tube'
_diffrn_radiation_type MoK\a
_diffrn_radiation_wavelength 0.71073
_diffrn_reflns_av_R_equivalents 0.0665
_diffrn_reflns_av_unetI/netI 0.0546
_diffrn_reflns_limit_h_max 16
_diffrn_reflns_limit_h_min -16
_diffrn_reflns_limit_k_max 12
_diffrn_reflns_limit_k_min -14
_diffrn_reflns_limit_l_max 13
_diffrn_reflns_limit_l_min -12
_diffrn_reflns_number 14245
_diffrn_reflns_theta_full 25.242
_diffrn_reflns_theta_max 27.497
_diffrn_reflns_theta_min 2.437
_diffrn_source_current 1.00
_diffrn_source_power 50.0
_diffrn_source_voltage 50.00
_exptl_absorpt_coefficient_mu 1.013
_exptl_absorpt_correction_T_max 0.908
_exptl_absorpt_correction_T_min 0.575
_exptl_absorpt_correction_type multi-scan
_exptl_absorpt_process_details
;
  [Sheldrick, G.M. (2014). SADABS Bruker AXS Inc., Madison, Wisconsin, USA]
;
_exptl_crystal_colour orange
_exptl_crystal_density_diffrn 1.407
_exptl_crystal_description plate
_exptl_crystal_F_000 664
_exptl_crystal_size_max 0.520
_exptl_crystal_size_mid 0.400
_exptl_crystal_size_min 0.095
_refine_diff_density_max 0.653
_refine_diff_density_min -0.894
_refine_diff_density_rms 0.103
_refine_ls_extinction_method none
_refine_ls_goodness_of_fit_ref 1.057
_refine_ls_hydrogen_treatment mixed
_refine_ls_matrix_type full
_refine_ls_number_parameters 186
_refine_ls_number_reflns 3384
_refine_ls_number_restraints 0
_refine_ls_restrained_S_all 1.057
_refine_ls_R_factor_all 0.0517
_refine_ls_R_factor_gt 0.0420
_refine_ls_shift/su_max 0.001
_refine_ls_shift/su_mean 0.000
_refine_ls_structure_factor_coef Fsqd
_refine_ls_weighting_details 'w=1/[\s^2^(Fo^2^)+(0.0596P)^2^+1.0486P] where P=(Fo^2^+2Fc^2^)/3'
_refine_ls_weighting_scheme calc
_refine_ls_wR_factor_gt 0.1092
_refine_ls_wR_factor_ref 0.1169
_reflns_number_gt 2856
_reflns_number_total 3384
_reflns_threshold_expression >2sigma(I)
_cod_data_source_file d0nj03470c2.cif
_cod_data_source_block WE9352
_cod_depositor_comments 'Adding full bibliography for 7059953--7059970.cif.'
_cod_original_sg_symbol_H-M 'P 21/c'
_cod_database_code 7059968

loop_
_space_group_symop_operation_xyz
'x, y, z'
'-x, y+1/2, -z+1/2'
'-x, -y, -z'
'x, -y-1/2, z-1/2'

loop_
_atom_site_label
_atom_site_type_symbol
_atom_site_fract_x
_atom_site_fract_y
_atom_site_fract_z
_atom_site_U_iso_or_equiv
_atom_site_adp_type
_atom_site_occupancy
_atom_site_site_symmetry_order
_atom_site_calc_flag
_atom_site_refinement_flags_posn
_atom_site_refinement_flags_adp
_atom_site_refinement_flags_occupancy
_atom_site_disorder_assembly
_atom_site_disorder_group
Fe1 Fe 0.62701(2) 0.57782(3) 0.30412(3) 0.01388(12) Uani 1 1 d . . . . .
C1 C 0.7195(2) 0.6278(2) 0.4621(2) 0.0317(6) Uani 1 1 d . . . . .
H1 H 0.723361 0.588520 0.542575 0.038 Uiso 1 1 calc R U . . .
C2 C 0.78208(19) 0.6012(2) 0.3596(3) 0.0297(6) Uani 1 1 d . . . . .
H2 H 0.835056 0.541007 0.359169 0.036 Uiso 1 1 calc R U . . .
C3 C 0.75136(19) 0.6808(2) 0.2574(2) 0.0275(5) Uani 1 1 d . . . . .
H3 H 0.780303 0.683353 0.176761 0.033 Uiso 1 1 calc R U . . .
C4 C 0.6699(2) 0.7554(2) 0.2974(3) 0.0282(5) Uani 1 1 d . . . . .
H4 H 0.634653 0.816647 0.247804 0.034 Uiso 1 1 calc R U . . .
C5 C 0.6500(2) 0.7235(2) 0.4233(3) 0.0301(6) Uani 1 1 d . . . . .
H5 H 0.599229 0.759479 0.473175 0.036 Uiso 1 1 calc R U . . .
C6 C 0.57920(17) 0.4798(2) 0.1449(2) 0.0189(4) Uani 1 1 d . . . . .
H6 H 0.609996 0.481232 0.065365 0.023 Uiso 1 1 calc R U . . .
C7 C 0.49648(18) 0.5567(2) 0.1823(2) 0.0211(5) Uani 1 1 d . . . . .
H7 H 0.462191 0.618033 0.131748 0.025 Uiso 1 1 calc R U . . .
C8 C 0.47499(16) 0.5244(2) 0.3093(2) 0.0203(5) Uani 1 1 d . . . . .
H8 H 0.423723 0.560926 0.357913 0.024 Uiso 1 1 calc R U . . .
C9 C 0.54317(17) 0.4283(2) 0.3508(2) 0.0175(4) Uani 1 1 d . . . . .
H9 H 0.545813 0.389659 0.431594 0.021 Uiso 1 1 calc R U . . .
C10 C 0.60673(16) 0.40081(19) 0.2487(2) 0.0152(4) Uani 1 1 d . . . . .
N11 N 0.68555(14) 0.31092(17) 0.25571(18) 0.0168(4) Uani 1 1 d . . . . .
H11 H 0.706(2) 0.289(3) 0.322(3) 0.020 Uiso 1 1 d . U . . .
C12 C 0.71840(16) 0.2481(2) 0.1562(2) 0.0186(4) Uani 1 1 d . . . . .
O13 O 0.68242(13) 0.25791(16) 0.04513(15) 0.0249(4) Uani 1 1 d . . . . .
C14 C 0.80326(18) 0.1549(2) 0.1939(3) 0.0289(6) Uani 1 1 d . . . . .
H14A H 0.769318 0.076118 0.207864 0.035 Uiso 1 1 calc R U . . .
H14B H 0.848978 0.145118 0.122504 0.035 Uiso 1 1 calc R U . . .
N15 N 0.86811(14) 0.18735(18) 0.30855(19) 0.0224(4) Uani 1 1 d . . . . .
C16 C 0.9125(2) 0.0817(2) 0.3778(3) 0.0329(6) Uani 1 1 d . . . . .
H16A H 0.961865 0.109876 0.448408 0.039 Uiso 1 1 calc R U . . .
H16B H 0.952983 0.033272 0.319228 0.039 Uiso 1 1 calc R U . . .
C17 C 0.8309(2) 0.0018(3) 0.4317(4) 0.0464(8) Uani 1 1 d . . . . .
H17A H 0.785134 0.050884 0.482021 0.070 Uiso 1 1 calc R U . . .
H17B H 0.865668 -0.060007 0.486360 0.070 Uiso 1 1 calc R U . . .
H17C H 0.788743 -0.037210 0.361786 0.070 Uiso 1 1 calc R U . . .
C18 C 0.94970(18) 0.2734(3) 0.2757(2) 0.0280(5) Uani 1 1 d . . . . .
H18A H 0.917097 0.335873 0.218316 0.034 Uiso 1 1 calc R U . . .
H18B H 1.002259 0.229906 0.228173 0.034 Uiso 1 1 calc R U . . .
C19 C 1.0056(2) 0.3351(3) 0.3900(3) 0.0344(6) Uani 1 1 d . . . . .
H19A H 0.953800 0.373573 0.441230 0.052 Uiso 1 1 calc R U . . .
H19B H 1.053577 0.396610 0.360762 0.052 Uiso 1 1 calc R U . . .
H19C H 1.045590 0.275150 0.441982 0.052 Uiso 1 1 calc R U . . .

loop_
_atom_site_aniso_label
_atom_site_aniso_U_11
_atom_site_aniso_U_22
_atom_site_aniso_U_33
_atom_site_aniso_U_23
_atom_site_aniso_U_13
_atom_site_aniso_U_12
Fe1 0.01368(18) 0.01545(19) 0.01187(18) -0.00116(11) -0.00346(12) 0.00062(10)
C1 0.0416(14) 0.0297(14) 0.0213(12) -0.0010(10) -0.0140(11) -0.0136(11)
C2 0.0174(11) 0.0255(13) 0.0440(16) -0.0048(11) -0.0131(10) -0.0001(9)
C3 0.0227(11) 0.0283(13) 0.0315(13) -0.0020(10) 0.0027(9) -0.0110(10)
C4 0.0278(12) 0.0161(12) 0.0390(14) 0.0027(10) -0.0099(10) -0.0039(9)
C5 0.0330(13) 0.0258(13) 0.0316(13) -0.0149(10) 0.0020(11) -0.0048(10)
C6 0.0202(10) 0.0236(12) 0.0122(10) -0.0042(8) -0.0043(8) -0.0001(8)
C7 0.0190(10) 0.0236(12) 0.0191(11) -0.0034(9) -0.0087(8) 0.0033(9)
C8 0.0132(10) 0.0247(12) 0.0227(11) -0.0049(9) -0.0006(8) 0.0006(8)
C9 0.0151(10) 0.0208(11) 0.0165(10) -0.0015(8) 0.0009(8) -0.0031(8)
C10 0.0139(9) 0.0162(10) 0.0147(10) -0.0047(8) -0.0044(8) -0.0013(7)
N11 0.0166(8) 0.0196(10) 0.0132(9) -0.0026(7) -0.0051(7) 0.0031(7)
C12 0.0139(9) 0.0194(11) 0.0223(11) -0.0065(9) -0.0001(8) -0.0040(8)
O13 0.0284(9) 0.0284(9) 0.0178(8) -0.0059(7) 0.0014(7) -0.0016(7)
C14 0.0205(11) 0.0282(13) 0.0370(14) -0.0176(11) -0.0062(10) 0.0050(10)
N15 0.0137(8) 0.0236(10) 0.0290(10) -0.0053(8) -0.0048(7) 0.0014(7)
C16 0.0224(12) 0.0282(14) 0.0473(17) -0.0018(11) -0.0037(11) 0.0066(10)
C17 0.0331(15) 0.0294(16) 0.076(2) 0.0058(15) -0.0014(15) -0.0030(12)
C18 0.0178(10) 0.0393(15) 0.0269(13) -0.0031(10) 0.0007(9) -0.0039(10)
C19 0.0290(13) 0.0370(16) 0.0356(14) 0.0012(12) -0.0098(11) -0.0092(11)

loop_
_atom_type_symbol
_atom_type_description
_atom_type_scat_dispersion_real
_atom_type_scat_dispersion_imag
_atom_type_scat_source
C C 0.0033 0.0016 'International Tables Vol C Tables 4.2.6.8 and 6.1.1.4'
H H 0.0000 0.0000 'International Tables Vol C Tables 4.2.6.8 and 6.1.1.4'
Fe Fe 0.3463 0.8444 'International Tables Vol C Tables 4.2.6.8 and 6.1.1.4'
N N 0.0061 0.0033 'International Tables Vol C Tables 4.2.6.8 and 6.1.1.4'
O O 0.0106 0.0060 'International Tables Vol C Tables 4.2.6.8 and 6.1.1.4'

loop_
_geom_angle_atom_site_label_1
_geom_angle_atom_site_label_2
_geom_angle_atom_site_label_3
_geom_angle
_geom_angle_site_symmetry_1
_geom_angle_site_symmetry_3
_geom_angle_publ_flag
C8 Fe1 C2 159.73(11) . . ?
C8 Fe1 C7 41.01(9) . . ?
C2 Fe1 C7 157.79(11) . . ?
C8 Fe1 C4 122.67(10) . . ?
C2 Fe1 C4 68.31(10) . . ?
C7 Fe1 C4 107.32(10) . . ?
C8 Fe1 C3 158.21(10) . . ?
C2 Fe1 C3 40.76(11) . . ?
C7 Fe1 C3 121.80(10) . . ?
C4 Fe1 C3 40.53(11) . . ?
C8 Fe1 C1 123.65(10) . . ?
C2 Fe1 C1 40.63(12) . . ?
C7 Fe1 C1 159.91(11) . . ?
C4 Fe1 C1 68.09(11) . . ?
C3 Fe1 C1 68.31(11) . . ?
C8 Fe1 C9 40.79(9) . . ?
C2 Fe1 C9 123.16(10) . . ?
C7 Fe1 C9 68.94(9) . . ?
C4 Fe1 C9 158.61(10) . . ?
C3 Fe1 C9 159.43(10) . . ?
C1 Fe1 C9 107.78(10) . . ?
C8 Fe1 C5 107.89(10) . . ?
C2 Fe1 C5 68.44(11) . . ?
C7 Fe1 C5 123.23(10) . . ?
C4 Fe1 C5 40.31(11) . . ?
C3 Fe1 C5 68.21(11) . . ?
C1 Fe1 C5 40.69(11) . . ?
C9 Fe1 C5 122.88(10) . . ?
C8 Fe1 C6 68.84(9) . . ?
C2 Fe1 C6 121.75(10) . . ?
C7 Fe1 C6 41.01(9) . . ?
C4 Fe1 C6 123.09(10) . . ?
C3 Fe1 C6 106.85(10) . . ?
C1 Fe1 C6 157.99(11) . . ?
C9 Fe1 C6 68.78(9) . . ?
C5 Fe1 C6 159.42(10) . . ?
C8 Fe1 C10 68.24(9) . . ?
C2 Fe1 C10 107.57(9) . . ?
C7 Fe1 C10 68.42(9) . . ?
C4 Fe1 C10 159.39(10) . . ?
C3 Fe1 C10 123.22(10) . . ?
C1 Fe1 C10 122.82(10) . . ?
C9 Fe1 C10 40.60(8) . . ?
C5 Fe1 C10 158.86(10) . . ?
C6 Fe1 C10 40.53(9) . . ?
C2 C1 C5 108.1(2) . . ?
C2 C1 Fe1 69.55(14) . . ?
C5 C1 Fe1 69.90(14) . . ?
C2 C1 H1 125.9 . . ?
C5 C1 H1 125.9 . . ?
Fe1 C1 H1 126.2 . . ?
C1 C2 C3 107.8(2) . . ?
C1 C2 Fe1 69.82(14) . . ?
C3 C2 Fe1 69.72(13) . . ?
C1 C2 H2 126.1 . . ?
C3 C2 H2 126.1 . . ?
Fe1 C2 H2 125.9 . . ?
C4 C3 C2 107.8(2) . . ?
C4 C3 Fe1 69.73(14) . . ?
C2 C3 Fe1 69.53(14) . . ?
C4 C3 H3 126.1 . . ?
C2 C3 H3 126.1 . . ?
Fe1 C3 H3 126.2 . . ?
C5 C4 C3 108.6(2) . . ?
C5 C4 Fe1 70.14(14) . . ?
C3 C4 Fe1 69.74(14) . . ?
C5 C4 H4 125.7 . . ?
C3 C4 H4 125.7 . . ?
Fe1 C4 H4 126.0 . . ?
C4 C5 C1 107.7(2) . . ?
C4 C5 Fe1 69.55(14) . . ?
C1 C5 Fe1 69.41(14) . . ?
C4 C5 H5 126.2 . . ?
C1 C5 H5 126.2 . . ?
Fe1 C5 H5 126.4 . . ?
C10 C6 C7 107.51(19) . . ?
C10 C6 Fe1 69.89(12) . . ?
C7 C6 Fe1 69.14(12) . . ?
C10 C6 H6 126.2 . . ?
C7 C6 H6 126.2 . . ?
Fe1 C6 H6 126.3 . . ?
C8 C7 C6 107.62(19) . . ?
C8 C7 Fe1 69.21(12) . . ?
C6 C7 Fe1 69.85(12) . . ?
C8 C7 H7 126.2 . . ?
C6 C7 H7 126.2 . . ?
Fe1 C7 H7 126.3 . . ?
C9 C8 C7 108.63(19) . . ?
C9 C8 Fe1 70.20(12) . . ?
C7 C8 Fe1 69.77(13) . . ?
C9 C8 H8 125.7 . . ?
C7 C8 H8 125.7 . . ?
Fe1 C8 H8 125.9 . . ?
C8 C9 C10 107.32(19) . . ?
C8 C9 Fe1 69.01(12) . . ?
C10 C9 Fe1 69.90(12) . . ?
C8 C9 H9 126.3 . . ?
C10 C9 H9 126.3 . . ?
Fe1 C9 H9 126.3 . . ?
N11 C10 C6 127.5(2) . . ?
N11 C10 C9 123.6(2) . . ?
C6 C10 C9 108.92(19) . . ?
N11 C10 Fe1 125.56(14) . . ?
C6 C10 Fe1 69.58(12) . . ?
C9 C10 Fe1 69.49(12) . . ?
C12 N11 C10 125.65(19) . . ?
C12 N11 H11 116(2) . . ?
C10 N11 H11 118(2) . . ?
O13 C12 N11 125.2(2) . . ?
O13 C12 C14 121.1(2) . . ?
N11 C12 C14 113.7(2) . . ?
N15 C14 C12 113.50(19) . . ?
N15 C14 H14A 108.9 . . ?
C12 C14 H14A 108.9 . . ?
N15 C14 H14B 108.9 . . ?
C12 C14 H14B 108.9 . . ?
H14A C14 H14B 107.7 . . ?
C14 N15 C16 112.9(2) . . ?
C14 N15 C18 109.6(2) . . ?
C16 N15 C18 112.16(19) . . ?
N15 C16 C17 113.6(2) . . ?
N15 C16 H16A 108.8 . . ?
C17 C16 H16A 108.8 . . ?
N15 C16 H16B 108.8 . . ?
C17 C16 H16B 108.8 . . ?
H16A C16 H16B 107.7 . . ?
C16 C17 H17A 109.5 . . ?
C16 C17 H17B 109.5 . . ?
H17A C17 H17B 109.5 . . ?
C16 C17 H17C 109.5 . . ?
H17A C17 H17C 109.5 . . ?
H17B C17 H17C 109.5 . . ?
N15 C18 C19 114.0(2) . . ?
N15 C18 H18A 108.8 . . ?
C19 C18 H18A 108.8 . . ?
N15 C18 H18B 108.8 . . ?
C19 C18 H18B 108.8 . . ?
H18A C18 H18B 107.7 . . ?
C18 C19 H19A 109.5 . . ?
C18 C19 H19B 109.5 . . ?
H19A C19 H19B 109.5 . . ?
C18 C19 H19C 109.5 . . ?
H19A C19 H19C 109.5 . . ?
H19B C19 H19C 109.5 . . ?

loop_
_geom_bond_atom_site_label_1
_geom_bond_atom_site_label_2
_geom_bond_distance
_geom_bond_site_symmetry_2
_geom_bond_publ_flag
Fe1 C8 2.035(2) . ?
Fe1 C2 2.041(2) . ?
Fe1 C7 2.042(2) . ?
Fe1 C4 2.043(2) . ?
Fe1 C3 2.043(2) . ?
Fe1 C1 2.044(2) . ?
Fe1 C9 2.050(2) . ?
Fe1 C5 2.051(2) . ?
Fe1 C6 2.052(2) . ?
Fe1 C10 2.056(2) . ?
C1 C2 1.418(4) . ?
C1 C5 1.424(4) . ?
C1 H1 0.9500 . ?
C2 C3 1.422(4) . ?
C2 H2 0.9500 . ?
C3 C4 1.416(4) . ?
C3 H3 0.9500 . ?
C4 C5 1.411(4) . ?
C4 H4 0.9500 . ?
C5 H5 0.9500 . ?
C6 C10 1.423(3) . ?
C6 C7 1.434(3) . ?
C6 H6 0.9500 . ?
C7 C8 1.428(3) . ?
C7 H7 0.9500 . ?
C8 C9 1.424(3) . ?
C8 H8 0.9500 . ?
C9 C10 1.425(3) . ?
C9 H9 0.9500 . ?
C10 N11 1.414(3) . ?
N11 C12 1.348(3) . ?
N11 H11 0.77(3) . ?
C12 O13 1.229(3) . ?
C12 C14 1.528(3) . ?
C14 N15 1.458(3) . ?
C14 H14A 0.9900 . ?
C14 H14B 0.9900 . ?
N15 C16 1.470(3) . ?
N15 C18 1.471(3) . ?
C16 C17 1.508(4) . ?
C16 H16A 0.9900 . ?
C16 H16B 0.9900 . ?
C17 H17A 0.9800 . ?
C17 H17B 0.9800 . ?
C17 H17C 0.9800 . ?
C18 C19 1.517(3) . ?
C18 H18A 0.9900 . ?
C18 H18B 0.9900 . ?
C19 H19A 0.9800 . ?
C19 H19B 0.9800 . ?
C19 H19C 0.9800 . ?

loop_
_geom_torsion_atom_site_label_1
_geom_torsion_atom_site_label_2
_geom_torsion_atom_site_label_3
_geom_torsion_atom_site_label_4
_geom_torsion
_geom_torsion_site_symmetry_1
_geom_torsion_site_symmetry_2
_geom_torsion_site_symmetry_3
_geom_torsion_site_symmetry_4
_geom_torsion_publ_flag
C5 C1 C2 C3 0.1(3) . . . . ?
Fe1 C1 C2 C3 59.61(16) . . . . ?
C5 C1 C2 Fe1 -59.48(17) . . . . ?
C1 C2 C3 C4 -0.2(3) . . . . ?
Fe1 C2 C3 C4 59.45(17) . . . . ?
C1 C2 C3 Fe1 -59.67(17) . . . . ?
C2 C3 C4 C5 0.2(3) . . . . ?
Fe1 C3 C4 C5 59.55(17) . . . . ?
C2 C3 C4 Fe1 -59.33(16) . . . . ?
C3 C4 C5 C1 -0.1(3) . . . . ?
Fe1 C4 C5 C1 59.16(17) . . . . ?
C3 C4 C5 Fe1 -59.31(17) . . . . ?
C2 C1 C5 C4 0.0(3) . . . . ?
Fe1 C1 C5 C4 -59.25(17) . . . . ?
C2 C1 C5 Fe1 59.26(17) . . . . ?
C10 C6 C7 C8 0.5(2) . . . . ?
Fe1 C6 C7 C8 -59.13(15) . . . . ?
C10 C6 C7 Fe1 59.60(14) . . . . ?
C6 C7 C8 C9 -0.1(3) . . . . ?
Fe1 C7 C8 C9 -59.66(15) . . . . ?
C6 C7 C8 Fe1 59.53(15) . . . . ?
C7 C8 C9 C10 -0.3(2) . . . . ?
Fe1 C8 C9 C10 -59.65(14) . . . . ?
C7 C8 C9 Fe1 59.39(16) . . . . ?
C7 C6 C10 N11 -178.9(2) . . . . ?
Fe1 C6 C10 N11 -119.8(2) . . . . ?
C7 C6 C10 C9 -0.6(2) . . . . ?
Fe1 C6 C10 C9 58.49(15) . . . . ?
C7 C6 C10 Fe1 -59.12(15) . . . . ?
C8 C9 C10 N11 178.89(19) . . . . ?
Fe1 C9 C10 N11 119.80(19) . . . . ?
C8 C9 C10 C6 0.6(2) . . . . ?
Fe1 C9 C10 C6 -58.53(15) . . . . ?
C8 C9 C10 Fe1 59.09(15) . . . . ?
C6 C10 N11 C12 -29.8(3) . . . . ?
C9 C10 N11 C12 152.2(2) . . . . ?
Fe1 C10 N11 C12 -120.2(2) . . . . ?
C10 N11 C12 O13 -2.0(4) . . . . ?
C10 N11 C12 C14 -178.8(2) . . . . ?
O13 C12 C14 N15 154.7(2) . . . . ?
N11 C12 C14 N15 -28.4(3) . . . . ?
C12 C14 N15 C16 152.9(2) . . . . ?
C12 C14 N15 C18 -81.3(3) . . . . ?
C14 N15 C16 C17 -65.0(3) . . . . ?
C18 N15 C16 C17 170.6(2) . . . . ?
C14 N15 C18 C19 166.7(2) . . . . ?
C16 N15 C18 C19 -67.0(3) . . . . ?
